data_2311566
loop_
_publ_author_name
'Lee, Dongmin'
'Bu, Hyeri'
'Kim, Dohwan'
'Hyoung, Jooeun'
'Hong, Seung-Tae'

_publ_section_title
;
 Crystal structure of calcium perchlorate anhydrate,
 Ca(ClO<sub>4</sub>)<sub>2</sub>, from laboratory powder X-ray diffraction
 data.
;
_journal_coeditor_code WM5437
_journal_issue 'Pt 4'
_journal_name_full 'Acta crystallographica. Section E, Crystallographic communications'
_journal_page_first 514
_journal_page_last 517
_journal_paper_doi 10.1107/S2056989018003936
_journal_volume 74
_journal_year 2018
_chemical_formula_analytical CaCl2O8
_chemical_formula_iupac 'Ca (Cl O4)2'
_chemical_formula_moiety '2(Cl O4), Ca'
_chemical_formula_structural Ca(ClO4)2
_chemical_formula_sum 'Ca Cl2 O8'
_chemical_formula_weight 238.98
_chemical_name_common 'Calcium perchlorate anhydrate'
_chemical_name_systematic
;
Calcium bis(perchlorate)
;
_space_group_IT_number 61
_space_group_name_Hall '-P 2ac 2ab'
_space_group_name_H-M_alt 'P b c a'
_symmetry_cell_setting orthorhombic
_symmetry_space_group_name_Hall '-P 2ac 2ab'
_symmetry_space_group_name_H-M 'P b c a'
_audit_creation_method 'from EXP file using GSAS2CIF'
_cell_angle_alpha 90.0
_cell_angle_beta 90.0
_cell_angle_gamma 90.0
_cell_formula_units_Z 8
_cell_length_a 13.75102(8)
_cell_length_b 9.50887(5)
_cell_length_c 9.06168(5)
_cell_measurement_temperature 295
_cell_volume 1184.875(11)
_computing_cell_refinement
;
GSAS (Larson & Von Dreele, 2000)
;
_computing_data_collection
;
<i>X'Pert Data Collector</i> (PANalytical, 2011)
;
_computing_data_reduction
;
<i>X'Pert HighScore Plus</i> (PANalytical, 2011)
;
_computing_molecular_graphics
;
ATOMS (Dowty, 2000)
;
_computing_publication_material
;
GSAS (Larson & Von Dreele, 2000)
;
_computing_structure_refinement
;
GSAS (Larson & Von Dreele, 2000)
;
_computing_structure_solution
;
SHELXS97 (Sheldrick, 2008) and CRYSTALS (Betteridge <i>et al.</i>,
2003)
;
_diffrn_ambient_temperature 295
_diffrn_measurement_device_type 'PANalytical Empyrean'
_diffrn_radiation_type 'Cu k\a~1~'
_diffrn_radiation_wavelength 1.5405
_exptl_absorpt_correction_T_max 1.00000
_exptl_absorpt_correction_T_min 1.00000
_exptl_absorpt_process_details
;   GSAS Absorption/surface roughness correction: function number 0
 No correction is applied.
;
_exptl_crystal_density_diffrn 2.680
_exptl_crystal_F_000 944.0
_pd_block_id 2018-01-16T13:08|Calcium_perchlorate|Dongmin_Lee|PANalytical_Empyrean
_pd_calc_method 'Rietveld Refinement'
_pd_char_colour white
_pd_instr_location
;
;
_pd_meas_2theta_range_inc 0.013
_pd_meas_2theta_range_max 139.9931
_pd_meas_2theta_range_min 5.0011
_pd_meas_number_of_points 10385
_pd_meas_scan_method step
_pd_phase_name 'Calcium perchlorate anhydrate'
_pd_prep_temperature 295
_pd_proc_2theta_range_inc 0.013
_pd_proc_2theta_range_max 139.9931
_pd_proc_2theta_range_min 5.0011
_pd_proc_info_datetime 2018-01-29T12:59:06
_pd_proc_info_excluded_regions
;
5 to 12.5 degrees are excluded due to background scattering at low angles,
in addition there are no peaks in this region.
;
_pd_proc_ls_background_function
;   GSAS Background function number 1 with 36 terms.
 Shifted Chebyshev function of 1st kind
      1:    396.859     2:   -606.961     3:    459.581     4:   -240.760
      5:    60.9683     6:    66.1787     7:   -127.055     8:    123.403
      9:   -80.0454    10:    22.9955    11:    31.6319    12:   -68.9521
     13:    82.3967    14:   -74.9306    15:    52.4628    16:   -22.9755
     17:   -7.07207    18:    29.6007    19:   -41.2483    20:    39.7866
     21:   -28.2300    22:    12.3296    23:    2.74056    24:   -14.4441
     25:    20.2978    26:   -20.5325    27:    15.0728    28:   -6.57858
     29:   -1.96745    30:    7.61710    31:   -10.5263    32:    10.4139
     33:   -6.95249    34:    2.74624    35:   0.930279    36:   -1.93129
;
_pd_proc_ls_peak_cutoff 0.01000
_pd_proc_ls_profile_function
;
CW Profile function number 4 with  18 terms
Pseudovoigt profile coefficients as parameterized in
P. Thompson, D.E. Cox & J.B. Hastings (1987). J. Appl.
Cryst.,20,79-83.
Asymmetry correction of L.W. Finger, D.E. Cox & A. P. Jephcoat (1994).
J. Appl. Cryst.,27,892-900.
Microstrain broadening by P.W. Stephens,  (1999). J. Appl.
Cryst.,32,281-289.
#1(GU)   =    9.638 #2(GV)   =  -11.095 #3(GW)   =    2.275
#4(GP)   =    4.393 #5(LX)   =    0.935 #6(ptec) =     0.00
#7(trns) =     0.00 #8(shft) =  -4.2154 #9(sfec) =     0.00
#10(S/L) =   0.0005 #11(H/L) =   0.0005 #12(eta) =   0.7500
#13(S400 ) =  0.0E+00 #14(S040 ) =  0.0E+00 #15(S004 ) =  0.0E+00
#16(S220 ) =  0.0E+00 #17(S202 ) =  0.0E+00 #18(S022 ) =  0.0E+00
Peak tails are ignored  where the intensity is below 0.0100 times the peak
 Aniso. broadening axis   0.0   0.0   1.0
;
_pd_proc_ls_prof_R_factor 0.0681
_pd_proc_ls_prof_wR_expected 0.0547
_pd_proc_ls_prof_wR_factor 0.1039
_pd_proc_number_of_points 10385
_pd_spec_mounting 'packed powder'
_pd_spec_mount_mode reflection
_pd_spec_shape flat_sheet
_pd_spec_size_axial 24.9
_pd_spec_size_equat 24.9
_pd_spec_size_thick 0.1
_refine_ls_goodness_of_fit_all 1.90
_refine_ls_matrix_type full
_refine_ls_number_parameters 44
_refine_ls_number_restraints 0
_refine_ls_shift/su_max 0.04
_refine_ls_shift/su_mean 0.01
_reflns_number_total 1099
_cod_data_source_file wm5437sup1.cif
_cod_data_source_block I
_cod_original_cell_volume 1184.875(12)
_cod_original_sg_symbol_Hall -P_2ac_2ab
_cod_database_code 2311566

loop_
_symmetry_equiv_pos_site_id
_symmetry_equiv_pos_as_xyz
1 +x,+y,+z
2 -x+1/2,+y+1/2,+z
3 +x,-y+1/2,+z+1/2
4 -x+1/2,-y,+z+1/2
5 -x,-y,-z
6 +x+1/2,-y+1/2,-z
7 -x,+y+1/2,-z+1/2
8 +x+1/2,+y,-z+1/2

loop_
_atom_site_type_symbol
_atom_site_label
_atom_site_fract_x
_atom_site_fract_y
_atom_site_fract_z
_atom_site_U_iso_or_equiv
_atom_site_thermal_displace_type
_atom_site_occupancy
_atom_site_symmetry_multiplicity
Ca Ca1 0.39788(14) 0.5357(2) 0.7164(2) 0.0110(2) Uiso 1.0 8
Cl Cl1 0.34080(17) 0.6066(3) 0.3157(3) 0.0110(2) Uiso 1.0 8
Cl Cl2 0.55928(18) 0.7776(3) 0.4961(3) 0.0110(2) Uiso 1.0 8
O O1 0.6154(4) 0.7025(6) 0.3850(6) 0.0110(2) Uiso 1.0 8
O O2 0.3176(4) 0.7464(6) 0.2773(6) 0.0110(2) Uiso 1.0 8
O O3 0.5240(4) 0.6775(7) 0.5973(7) 0.0110(2) Uiso 1.0 8
O O4 0.6137(4) 0.8834(6) 0.5773(6) 0.0110(2) Uiso 1.0 8
O O5 0.4842(4) 0.8546(7) 0.4199(6) 0.0110(2) Uiso 1.0 8
O O6 0.2815(4) 0.5078(6) 0.2414(6) 0.0110(2) Uiso 1.0 8
O O7 0.4359(4) 0.5744(6) 0.2647(7) 0.0110(2) Uiso 1.0 8
O O8 0.3387(4) 0.5833(6) 0.4708(7) 0.0110(2) Uiso 1.0 8

loop_
_atom_type_symbol
_atom_type_number_in_cell
_atom_type_scat_Cromer_Mann_a1
_atom_type_scat_Cromer_Mann_a2
_atom_type_scat_Cromer_Mann_a3
_atom_type_scat_Cromer_Mann_a4
_atom_type_scat_Cromer_Mann_b1
_atom_type_scat_Cromer_Mann_b2
_atom_type_scat_Cromer_Mann_b3
_atom_type_scat_Cromer_Mann_b4
_atom_type_scat_Cromer_Mann_c
_atom_type_scat_dispersion_real
_atom_type_scat_dispersion_imag
_atom_type_scat_source
Ca 8.0 8.62660 10.4421 7.38730 0.65990 1.58990 85.7484 1.02110 178.437 1.37510 0.000 0.000 International_Tables_Vol_C
Cl 16.0 11.4604 0.01040 7.19640 1.16620 6.25560 18.5194 1.64550 47.7784 -9.5574 0.000 0.000 International_Tables_Vol_C
O 64.0 3.04850 13.2771 2.28680 5.70110 1.54630 0.32390 0.86700 32.9089 0.25080 0.000 0.000 International_Tables_Vol_C

loop_
_geom_angle_atom_site_label_1
_geom_angle_atom_site_label_2
_geom_angle_atom_site_label_3
_geom_angle_site_symmetry_1
_geom_angle_site_symmetry_3
_geom_angle
_geom_angle_publ_flag
O1 Ca1 O2 5_666 3_565 147.7(2) n
O1 Ca1 O3 5_666 1_555 113.4(2) n
O1 Ca1 O5 5_666 3_565 135.9(2) n
O1 Ca1 O6 5_666 4_565 79.0(2) n
O1 Ca1 O7 5_666 5_666 73.10(19) n
O1 Ca1 O8 5_666 1_555 78.62(18) n
O2 Ca1 O3 3_565 1_555 87.3(2) n
O2 Ca1 O5 3_565 3_565 71.4(2) n
O2 Ca1 O6 3_565 4_565 70.80(19) n
O2 Ca1 O7 3_565 5_666 139.2(2) n
O2 Ca1 O8 3_565 1_555 84.0(2) n
O3 Ca1 O5 1_555 3_565 75.6(2) n
O3 Ca1 O6 1_555 4_565 145.7(2) n
O3 Ca1 O7 1_555 5_666 67.4(2) n
O3 Ca1 O8 1_555 1_555 74.3(2) n
O5 Ca1 O6 3_565 4_565 118.8(2) n
O5 Ca1 O7 3_565 5_666 71.6(2) n
O5 Ca1 O8 3_565 1_555 141.7(2) n
O6 Ca1 O7 4_565 5_666 144.7(2) n
O6 Ca1 O8 4_565 1_555 77.5(2) n
O7 Ca1 O8 5_666 1_555 116.53(2) n
O2 Cl1 O6 1_555 1_555 112.2(4) n
O2 Cl1 O7 1_555 1_555 109.4(4) n
O2 Cl1 O8 1_555 1_555 112.7(4) n
O6 Cl1 O7 1_555 1_555 103.5(4) n
O6 Cl1 O8 1_555 1_555 110.8(4) n
O7 Cl1 O8 1_555 1_555 107.8(4) n
O1 Cl2 O3 1_555 1_555 107.6(4) n
O1 Cl2 O4 1_555 1_555 114.6(4) n
O1 Cl2 O5 1_555 1_555 107.3(4) n
O3 Cl2 O4 1_555 1_555 108.4(4) n
O3 Cl2 O5 1_555 1_555 114.1(4) n
Ca1 O1 Cl2 5_666 1_555 132.3(4) n
Ca1 O2 Cl1 3_564 1_555 139.7(4) n
Ca1 O3 Cl2 1_555 1_555 154.6(4) n
Ca1 O5 Cl2 3_564 1_555 158.7(4) n
Ca1 O6 Cl1 4_564 1_555 135.9(4) n
Ca1 O7 Cl1 5_666 1_555 154.5(4) n

loop_
_geom_bond_atom_site_label_1
_geom_bond_atom_site_label_2
_geom_bond_site_symmetry_2
_geom_bond_distance
_geom_bond_publ_flag
Ca1 Cl1 1_555 3.776(3) n
Ca1 Cl1 3_565 3.605(3) n
Ca1 Cl1 4_565 3.662(3) n
Ca1 Cl1 5_666 3.851(3) n
Ca1 Cl2 1_555 3.769(3) n
Ca1 Cl2 3_565 3.808(3) n
Ca1 Cl2 5_666 3.596(3) n
Ca1 Cl2 7_646 3.627(3) n
Ca1 O1 5_666 2.451(6) y
Ca1 O2 3_565 2.412(6) y
Ca1 O3 1_555 2.448(6) y
Ca1 O4 7_646 2.370(6) y
Ca1 O5 3_565 2.429(6) y
Ca1 O6 4_565 2.512(6) y
Ca1 O7 5_666 2.519(6) y
Ca1 O8 1_555 2.413(6) y
Cl1 Ca1 1_555 3.776(3) n
Cl1 Ca1 3_564 3.605(3) n
Cl1 Ca1 4_564 3.662(3) n
Cl1 Ca1 5_666 3.851(3) n
Cl1 O2 1_555 1.411(6) y
Cl1 O6 1_555 1.414(6) y
Cl1 O7 1_555 1.421(6) y
Cl1 O8 1_555 1.423(6) y
Cl2 Ca1 1_555 3.769(3) n
Cl2 Ca1 3_564 3.808(3) n
Cl2 Ca1 5_666 3.596(3) n
Cl2 Ca1 7_656 3.627(3) n
Cl2 O1 1_555 1.456(6) y
Cl2 O3 1_555 1.408(6) y
Cl2 O4 1_555 1.453(6) y
Cl2 O5 1_555 1.442(6) y
O1 Ca1 5_666 2.451(6) n
O1 Cl2 1_555 1.456(6) n
O2 Ca1 3_564 2.412(6) n
O2 Cl1 1_555 1.411(6) n
O3 Ca1 1_555 2.448(6) n
O3 Cl2 1_555 1.408(6) n
O4 Ca1 7_656 2.370(6) n
O4 Cl2 1_555 1.453(6) n
O5 Ca1 3_564 2.429(6) n
O5 Cl2 1_555 1.442(6) n
O6 Ca1 4_564 2.512(6) n
O6 Cl1 1_555 1.414(6) n
O7 Ca1 5_666 2.519(6) n
O7 Cl1 1_555 1.421(6) n
O8 Ca1 1_555 2.413(6) n
O8 Cl1 1_555 1.423(6) n
